data_2232298
loop_
_publ_author_name
'Fun, Hoong-Kun'
'Quah, Ching Kheng'
'Malladi, Shridhar'
'Isloor, Arun M.'
'Shivananda, Kammasandra N.'

_publ_section_title
;
 (<i>E</i>)-1-(2,4-Dichlorophenyl)-3-(1,3-diphenyl-1<i>H</i>-pyrazol-4-yl)prop-2-en-1-one
;
_journal_coeditor_code HB6456
_journal_issue 11
_journal_name_full 'Acta Crystallographica Section E'
_journal_page_first o3102
_journal_page_last o3103
_journal_paper_doi 10.1107/S1600536811044382
_journal_volume 67
_journal_year 2011
_chemical_formula_iupac 'C24 H16 Cl2 N2 O'
_chemical_formula_moiety 'C24 H16 Cl2 N2 O'
_chemical_formula_sum 'C24 H16 Cl2 N2 O'
_chemical_formula_weight 419.29
_chemical_name_systematic
;
(<i>E</i>)-1-(2,4-Dichlorophenyl)-3-(1,3-diphenyl-1<i>H</i>-
pyrazol-4-yl)prop-2-en-1-one
;
_space_group_IT_number 2
_symmetry_cell_setting triclinic
_symmetry_space_group_name_Hall '-P 1'
_symmetry_space_group_name_H-M 'P -1'
_atom_sites_solution_hydrogens geom
_atom_sites_solution_primary direct
_atom_sites_solution_secondary difmap
_audit_creation_method SHELXL-97
_cell_angle_alpha 67.377(2)
_cell_angle_beta 75.7770(10)
_cell_angle_gamma 69.934(2)
_cell_formula_units_Z 2
_cell_length_a 9.6185(8)
_cell_length_b 10.6596(9)
_cell_length_c 11.8537(10)
_cell_measurement_reflns_used 5364
_cell_measurement_temperature 296
_cell_measurement_theta_max 28.84
_cell_measurement_theta_min 2.35
_cell_volume 1044.64(15)
_computing_cell_refinement 'SAINT (Bruker, 2009)'
_computing_data_collection 'APEX2 (Bruker, 2009)'
_computing_data_reduction 'SAINT (Bruker, 2009)'
_computing_molecular_graphics 'SHELXTL (Sheldrick, 2008)'
_computing_publication_material
;
SHELXTL (Sheldrick, 2008) and PLATON (Spek, 2009)
;
_computing_structure_refinement 'SHELXTL (Sheldrick, 2008)'
_computing_structure_solution 'SHELXTL (Sheldrick, 2008)'
_diffrn_ambient_temperature 296
_diffrn_measured_fraction_theta_full 0.992
_diffrn_measured_fraction_theta_max 0.992
_diffrn_measurement_device_type 'Bruker SMART APEXII DUO CCD'
_diffrn_measurement_method '\f and \w scans'
_diffrn_radiation_monochromator graphite
_diffrn_radiation_source 'fine-focus sealed tube'
_diffrn_radiation_type MoK\a
_diffrn_radiation_wavelength 0.71073
_diffrn_reflns_av_R_equivalents 0.0268
_diffrn_reflns_av_sigmaI/netI 0.0269
_diffrn_reflns_limit_h_max 13
_diffrn_reflns_limit_h_min -13
_diffrn_reflns_limit_k_max 14
_diffrn_reflns_limit_k_min -14
_diffrn_reflns_limit_l_max 16
_diffrn_reflns_limit_l_min -16
_diffrn_reflns_number 22059
_diffrn_reflns_theta_full 30.01
_diffrn_reflns_theta_max 30.01
_diffrn_reflns_theta_min 1.88
_diffrn_standards_number 0
_exptl_absorpt_coefficient_mu 0.328
_exptl_absorpt_correction_T_max 0.973
_exptl_absorpt_correction_T_min 0.904
_exptl_absorpt_correction_type multi-scan
_exptl_absorpt_process_details '(<i>SADABS</i>; Bruker, 2009)'
_exptl_crystal_colour colourless
_exptl_crystal_density_diffrn 1.333
_exptl_crystal_density_method 'not measured'
_exptl_crystal_description block
_exptl_crystal_F_000 432
_exptl_crystal_size_max 0.314
_exptl_crystal_size_mid 0.206
_exptl_crystal_size_min 0.084
_refine_diff_density_max 0.223
_refine_diff_density_min -0.273
_refine_ls_extinction_method none
_refine_ls_goodness_of_fit_ref 1.037
_refine_ls_hydrogen_treatment constr
_refine_ls_matrix_type full
_refine_ls_number_parameters 262
_refine_ls_number_reflns 6053
_refine_ls_number_restraints 0
_refine_ls_restrained_S_all 1.037
_refine_ls_R_factor_all 0.0725
_refine_ls_R_factor_gt 0.0430
_refine_ls_shift/su_max 0.001
_refine_ls_shift/su_mean 0.001
_refine_ls_structure_factor_coef Fsqd
_refine_ls_weighting_details 'calc w=1/[\s^2^(Fo^2^)+(0.0581P)^2^+0.1623P] where P=(Fo^2^+2Fc^2^)/3'
_refine_ls_weighting_scheme calc
_refine_ls_wR_factor_gt 0.1160
_refine_ls_wR_factor_ref 0.1343
_reflns_number_gt 3980
_reflns_number_total 6053
_reflns_threshold_expression I>2\s(I)
_cod_data_source_file hb6456.cif
_cod_data_source_block I
_cod_database_code 2232298
_cod_database_fobs_code 2232298

loop_
_symmetry_equiv_pos_as_xyz
'x, y, z'
'-x, -y, -z'

loop_
_atom_site_type_symbol
_atom_site_label
_atom_site_fract_x
_atom_site_fract_y
_atom_site_fract_z
_atom_site_U_iso_or_equiv
_atom_site_adp_type
_atom_site_calc_flag
_atom_site_refinement_flags
_atom_site_occupancy
_atom_site_symmetry_multiplicity
Cl Cl1 0.72422(6) 0.23879(6) 0.46250(5) 0.08035(18) Uani d . 1 1
Cl Cl2 0.14184(5) 0.45480(9) 0.57917(6) 0.1019(3) Uani d . 1 1
O O1 0.10827(16) 0.35212(16) 0.86276(14) 0.0787(4) Uani d . 1 1
N N1 0.22996(13) 0.84151(14) 1.00579(11) 0.0461(3) Uani d . 1 1
N N2 0.35901(14) 0.86410(14) 0.93127(12) 0.0496(3) Uani d . 1 1
C C1 0.4853(2) 0.3081(2) 0.76848(16) 0.0634(5) Uani d . 1 1
H H1A 0.5039 0.2962 0.8459 0.076 Uiso calc R 1 1
C C2 0.6034(2) 0.2677(2) 0.68476(17) 0.0677(5) Uani d . 1 1
H H2A 0.7000 0.2286 0.7056 0.081 Uiso calc R 1 1
C C3 0.57655(18) 0.28591(17) 0.57036(15) 0.0537(4) Uani d . 1 1
C C4 0.43478(18) 0.34217(18) 0.53839(16) 0.0565(4) Uani d . 1 1
H H4A 0.4175 0.3541 0.4606 0.068 Uiso calc R 1 1
C C5 0.31849(17) 0.38071(18) 0.62408(16) 0.0526(4) Uani d . 1 1
C C6 0.33961(17) 0.36581(16) 0.74104(14) 0.0470(3) Uani d . 1 1
C C7 0.21224(19) 0.40361(18) 0.83561(15) 0.0536(4) Uani d . 1 1
C C8 0.21287(19) 0.50151(19) 0.89386(15) 0.0570(4) Uani d . 1 1
H H8A 0.1421 0.5086 0.9621 0.068 Uiso calc R 1 1
C C9 0.30613(17) 0.58143(16) 0.85751(13) 0.0466(3) Uani d . 1 1
H H9A 0.3819 0.5680 0.7937 0.056 Uiso calc R 1 1
C C10 0.30113(16) 0.68689(16) 0.90744(13) 0.0452(3) Uani d . 1 1
C C11 0.19295(17) 0.73726(17) 0.99304(14) 0.0481(3) Uani d . 1 1
H H11A 0.1098 0.7049 1.0343 0.058 Uiso calc R 1 1
C C12 0.40123(16) 0.77075(16) 0.87221(14) 0.0452(3) Uani d . 1 1
C C13 0.53890(16) 0.76264(17) 0.78363(14) 0.0478(3) Uani d . 1 1
C C14 0.5637(2) 0.8813(2) 0.68817(19) 0.0703(5) Uani d . 1 1
H H14A 0.4923 0.9684 0.6784 0.084 Uiso calc R 1 1
C C15 0.6947(3) 0.8706(3) 0.6070(2) 0.0862(7) Uani d . 1 1
H H15A 0.7098 0.9505 0.5420 0.103 Uiso calc R 1 1
C C16 0.8019(2) 0.7449(3) 0.6209(2) 0.0785(6) Uani d . 1 1
H H16A 0.8902 0.7395 0.5666 0.094 Uiso calc R 1 1
C C17 0.7792(2) 0.6270(2) 0.71462(19) 0.0711(5) Uani d . 1 1
H H17A 0.8523 0.5410 0.7244 0.085 Uiso calc R 1 1
C C18 0.64774(18) 0.6348(2) 0.79530(16) 0.0580(4) Uani d . 1 1
H H18A 0.6323 0.5535 0.8580 0.070 Uiso calc R 1 1
C C19 0.15658(16) 0.92254(17) 1.08631(14) 0.0488(4) Uani d . 1 1
C C20 0.03696(19) 0.8896(2) 1.17154(17) 0.0612(4) Uani d . 1 1
H H20A 0.0011 0.8173 1.1752 0.073 Uiso calc R 1 1
C C21 -0.0289(2) 0.9666(3) 1.25176(19) 0.0756(6) Uani d . 1 1
H H21A -0.1097 0.9455 1.3097 0.091 Uiso calc R 1 1
C C22 0.0236(2) 1.0730(3) 1.2467(2) 0.0799(6) Uani d . 1 1
H H22A -0.0205 1.1228 1.3018 0.096 Uiso calc R 1 1
C C23 0.1411(2) 1.1064(2) 1.1603(2) 0.0755(6) Uani d . 1 1
H H23A 0.1757 1.1797 1.1561 0.091 Uiso calc R 1 1
C C24 0.2084(2) 1.03114(19) 1.07925(17) 0.0609(4) Uani d . 1 1
H H24A 0.2880 1.0538 1.0205 0.073 Uiso calc R 1 1

loop_
_atom_site_aniso_label
_atom_site_aniso_U_11
_atom_site_aniso_U_22
_atom_site_aniso_U_33
_atom_site_aniso_U_12
_atom_site_aniso_U_13
_atom_site_aniso_U_23
Cl1 0.0657(3) 0.0801(3) 0.0695(3) 0.0003(2) 0.0118(2) -0.0280(3)
Cl2 0.0469(3) 0.1805(7) 0.1026(4) 0.0004(3) -0.0210(3) -0.0934(5)
O1 0.0746(8) 0.1027(10) 0.0849(10) -0.0569(8) 0.0247(7) -0.0516(8)
N1 0.0409(6) 0.0555(7) 0.0445(7) -0.0107(5) -0.0034(5) -0.0228(6)
N2 0.0432(6) 0.0584(8) 0.0514(7) -0.0148(6) 0.0002(5) -0.0258(6)
C1 0.0607(10) 0.0753(11) 0.0465(9) -0.0052(9) -0.0152(8) -0.0190(8)
C2 0.0498(9) 0.0772(12) 0.0580(10) 0.0050(8) -0.0153(8) -0.0180(9)
C3 0.0512(8) 0.0471(8) 0.0515(9) -0.0044(7) 0.0001(7) -0.0165(7)
C4 0.0537(9) 0.0680(10) 0.0519(9) -0.0095(8) -0.0069(7) -0.0306(8)
C5 0.0435(8) 0.0643(10) 0.0600(9) -0.0117(7) -0.0080(7) -0.0330(8)
C6 0.0491(8) 0.0494(8) 0.0472(8) -0.0172(6) -0.0011(6) -0.0210(6)
C7 0.0549(9) 0.0619(9) 0.0507(9) -0.0251(8) 0.0054(7) -0.0255(7)
C8 0.0576(9) 0.0704(10) 0.0515(9) -0.0284(8) 0.0132(7) -0.0321(8)
C9 0.0467(8) 0.0563(9) 0.0390(7) -0.0165(7) 0.0010(6) -0.0200(6)
C10 0.0448(7) 0.0514(8) 0.0404(7) -0.0147(6) -0.0022(6) -0.0171(6)
C11 0.0446(7) 0.0584(9) 0.0446(8) -0.0175(7) -0.0006(6) -0.0209(7)
C12 0.0414(7) 0.0522(8) 0.0430(8) -0.0118(6) -0.0037(6) -0.0190(6)
C13 0.0444(8) 0.0591(9) 0.0471(8) -0.0187(7) 0.0000(6) -0.0250(7)
C14 0.0740(12) 0.0622(11) 0.0730(12) -0.0283(9) 0.0118(10) -0.0255(9)
C15 0.0974(16) 0.0867(15) 0.0792(14) -0.0554(13) 0.0292(12) -0.0311(12)
C16 0.0657(12) 0.1101(17) 0.0835(14) -0.0461(12) 0.0260(10) -0.0599(14)
C17 0.0497(9) 0.0921(14) 0.0775(13) -0.0128(9) 0.0048(9) -0.0482(12)
C18 0.0497(9) 0.0676(10) 0.0536(9) -0.0132(8) -0.0020(7) -0.0223(8)
C19 0.0430(7) 0.0575(9) 0.0451(8) -0.0012(6) -0.0116(6) -0.0238(7)
C20 0.0487(9) 0.0821(12) 0.0594(10) -0.0145(8) -0.0031(7) -0.0360(9)
C21 0.0540(10) 0.1103(17) 0.0666(12) -0.0113(10) 0.0016(9) -0.0495(12)
C22 0.0712(12) 0.0989(16) 0.0786(14) -0.0009(11) -0.0085(11) -0.0595(13)
C23 0.0809(13) 0.0743(12) 0.0820(14) -0.0099(10) -0.0114(11) -0.0467(11)
C24 0.0642(10) 0.0610(10) 0.0605(10) -0.0121(8) -0.0050(8) -0.0297(8)

loop_
_atom_type_symbol
_atom_type_description
_atom_type_scat_dispersion_real
_atom_type_scat_dispersion_imag
_atom_type_scat_source
C C 0.0033 0.0016 'International Tables Vol C Tables 4.2.6.8 and 6.1.1.4'
H H 0.0000 0.0000 'International Tables Vol C Tables 4.2.6.8 and 6.1.1.4'
N N 0.0061 0.0033 'International Tables Vol C Tables 4.2.6.8 and 6.1.1.4'
O O 0.0106 0.0060 'International Tables Vol C Tables 4.2.6.8 and 6.1.1.4'
Cl Cl 0.1484 0.1585 'International Tables Vol C Tables 4.2.6.8 and 6.1.1.4'

loop_
_geom_angle_atom_site_label_1
_geom_angle_atom_site_label_2
_geom_angle_atom_site_label_3
_geom_angle
C11 N1 N2 111.74(12)
C11 N1 C19 128.80(13)
N2 N1 C19 119.42(13)
C12 N2 N1 104.76(12)
C2 C1 C6 122.13(16)
C2 C1 H1A 118.9
C6 C1 H1A 118.9
C3 C2 C1 119.06(16)
C3 C2 H2A 120.5
C1 C2 H2A 120.5
C2 C3 C4 121.28(15)
C2 C3 Cl1 119.79(13)
C4 C3 Cl1 118.92(13)
C3 C4 C5 118.53(15)
C3 C4 H4A 120.7
C5 C4 H4A 120.7
C4 C5 C6 122.56(14)
C4 C5 Cl2 117.16(12)
C6 C5 Cl2 120.25(12)
C1 C6 C5 116.43(14)
C1 C6 C7 121.05(14)
C5 C6 C7 122.46(14)
O1 C7 C8 120.46(15)
O1 C7 C6 119.38(15)
C8 C7 C6 120.16(14)
C9 C8 C7 125.46(15)
C9 C8 H8A 117.3
C7 C8 H8A 117.3
C8 C9 C10 126.31(14)
C8 C9 H9A 116.8
C10 C9 H9A 116.8
C11 C10 C12 104.10(13)
C11 C10 C9 128.48(14)
C12 C10 C9 127.26(13)
N1 C11 C10 107.60(13)
N1 C11 H11A 126.2
C10 C11 H11A 126.2
N2 C12 C10 111.80(13)
N2 C12 C13 120.29(14)
C10 C12 C13 127.91(13)
C14 C13 C18 118.39(15)
C14 C13 C12 121.32(15)
C18 C13 C12 120.28(15)
C13 C14 C15 119.99(19)
C13 C14 H14A 120.0
C15 C14 H14A 120.0
C16 C15 C14 121.0(2)
C16 C15 H15A 119.5
C14 C15 H15A 119.5
C15 C16 C17 119.70(18)
C15 C16 H16A 120.1
C17 C16 H16A 120.1
C16 C17 C18 120.23(19)
C16 C17 H17A 119.9
C18 C17 H17A 119.9
C17 C18 C13 120.67(17)
C17 C18 H18A 119.7
C13 C18 H18A 119.7
C24 C19 C20 120.82(15)
C24 C19 N1 119.36(15)
C20 C19 N1 119.81(15)
C19 C20 C21 118.66(19)
C19 C20 H20A 120.7
C21 C20 H20A 120.7
C22 C21 C20 120.8(2)
C22 C21 H21A 119.6
C20 C21 H21A 119.6
C21 C22 C23 120.02(19)
C21 C22 H22A 120.0
C23 C22 H22A 120.0
C22 C23 C24 120.2(2)
C22 C23 H23A 119.9
C24 C23 H23A 119.9
C19 C24 C23 119.49(18)
C19 C24 H24A 120.3
C23 C24 H24A 120.3

loop_
_geom_bond_atom_site_label_1
_geom_bond_atom_site_label_2
_geom_bond_distance
Cl1 C3 1.7369(16)
Cl2 C5 1.7304(16)
O1 C7 1.2196(19)
N1 C11 1.346(2)
N1 N2 1.3718(17)
N1 C19 1.4283(19)
N2 C12 1.3282(19)
C1 C2 1.378(3)
C1 C6 1.388(2)
C1 H1A 0.9300
C2 C3 1.370(3)
C2 H2A 0.9300
C3 C4 1.371(2)
C4 C5 1.378(2)
C4 H4A 0.9300
C5 C6 1.391(2)
C6 C7 1.501(2)
C7 C8 1.458(2)
C8 C9 1.330(2)
C8 H8A 0.9300
C9 C10 1.441(2)
C9 H9A 0.9300
C10 C11 1.385(2)
C10 C12 1.416(2)
C11 H11A 0.9300
C12 C13 1.474(2)
C13 C14 1.382(2)
C13 C18 1.385(2)
C14 C15 1.385(3)
C14 H14A 0.9300
C15 C16 1.360(3)
C15 H15A 0.9300
C16 C17 1.362(3)
C16 H16A 0.9300
C17 C18 1.384(2)
C17 H17A 0.9300
C18 H18A 0.9300
C19 C24 1.377(2)
C19 C20 1.379(2)
C20 C21 1.388(3)
C20 H20A 0.9300
C21 C22 1.368(3)
C21 H21A 0.9300
C22 C23 1.371(3)
C22 H22A 0.9300
C23 C24 1.384(3)
C23 H23A 0.9300
C24 H24A 0.9300

loop_
_geom_hbond_atom_site_label_D
_geom_hbond_atom_site_label_H
_geom_hbond_atom_site_label_A
_geom_hbond_site_symmetry_A
_geom_hbond_distance_DH
_geom_hbond_distance_HA
_geom_hbond_distance_DA
_geom_hbond_angle_DHA
_geom_hbond_publ_flag
C11 H11A O1 2_567 0.93 2.30 3.230(2) 174 yes
C20 H20A O1 2_567 0.93 2.59 3.509(3) 168 yes
C2 H2A Cg1 2_667 0.93 2.75 3.585(2) 149 yes
C23 H23A Cg2 2_677 0.93 2.90 3.655(2) 140 yes

loop_
_geom_torsion_atom_site_label_1
_geom_torsion_atom_site_label_2
_geom_torsion_atom_site_label_3
_geom_torsion_atom_site_label_4
_geom_torsion
C11 N1 N2 C12 -0.17(16)
C19 N1 N2 C12 177.93(12)
C6 C1 C2 C3 0.5(3)
C1 C2 C3 C4 -0.6(3)
C1 C2 C3 Cl1 178.80(15)
C2 C3 C4 C5 0.1(3)
Cl1 C3 C4 C5 -179.29(13)
C3 C4 C5 C6 0.5(3)
C3 C4 C5 Cl2 178.65(14)
C2 C1 C6 C5 0.1(3)
C2 C1 C6 C7 177.56(17)
C4 C5 C6 C1 -0.7(3)
Cl2 C5 C6 C1 -178.70(14)
C4 C5 C6 C7 -178.03(16)
Cl2 C5 C6 C7 3.9(2)
C1 C6 C7 O1 -123.5(2)
C5 C6 C7 O1 53.8(2)
C1 C6 C7 C8 56.8(2)
C5 C6 C7 C8 -125.95(18)
O1 C7 C8 C9 -168.14(18)
C6 C7 C8 C9 11.6(3)
C7 C8 C9 C10 174.67(16)
C8 C9 C10 C11 -7.0(3)
C8 C9 C10 C12 178.37(17)
N2 N1 C11 C10 0.35(17)
C19 N1 C11 C10 -177.52(14)
C12 C10 C11 N1 -0.37(16)
C9 C10 C11 N1 -175.96(14)
N1 N2 C12 C10 -0.08(16)
N1 N2 C12 C13 -179.30(13)
C11 C10 C12 N2 0.29(17)
C9 C10 C12 N2 175.95(14)
C11 C10 C12 C13 179.43(15)
C9 C10 C12 C13 -4.9(3)
N2 C12 C13 C14 -52.8(2)
C10 C12 C13 C14 128.08(19)
N2 C12 C13 C18 126.52(17)
C10 C12 C13 C18 -52.6(2)
C18 C13 C14 C15 0.1(3)
C12 C13 C14 C15 179.44(18)
C13 C14 C15 C16 -1.3(4)
C14 C15 C16 C17 1.2(4)
C15 C16 C17 C18 0.1(3)
C16 C17 C18 C13 -1.3(3)
C14 C13 C18 C17 1.2(3)
C12 C13 C18 C17 -178.17(16)
C11 N1 C19 C24 -176.03(15)
N2 N1 C19 C24 6.2(2)
C11 N1 C19 C20 5.2(2)
N2 N1 C19 C20 -172.51(14)
C24 C19 C20 C21 -1.1(3)
N1 C19 C20 C21 177.64(16)
C19 C20 C21 C22 0.0(3)
C20 C21 C22 C23 1.0(3)
C21 C22 C23 C24 -1.0(3)
C20 C19 C24 C23 1.2(3)
N1 C19 C24 C23 -177.55(16)
C22 C23 C24 C19 -0.1(3)

loop_
_cod_related_entry_id
_cod_related_entry_database
_cod_related_entry_code
1 ChemSpider 12498479
